data_4311203
loop_
_publ_author_name
'Masakazu Hirotsu'
'Ryota Endo'
'Takashi Yoshimura'
'Takumi Konno'

_publ_contact_author
;
Takumi Konno
Department of Chemistry, Graduate School of Science, Osaka University,
Toyonaka, Osaka 560-0043, Japan
;
_publ_contact_author_email ' konno@ch.wani.osaka-u.ac.jp'
_publ_contact_author_fax '+ 81-6-6850-5785'
_publ_contact_author_phone '+ 81-6-6850-5765'
_publ_section_title
;
 Sulfur-Bridged CoIIIPtIICoIII Trinuclear Complexes with Mixed Aliphatic
 and Aromatic Thiolate Ligands: Effect of Nonbridging Ligands on the
 Homochiral Linkage of Cobalt(III) Octahedrons by Platinum(II)
;
_journal_name_full 'Inorganic Chemistry'
_journal_page_first 4406
_journal_page_last 4414
_journal_paper_doi 10.1021/ic0303338
_journal_volume 43
_journal_year 2004
_chemical_formula_sum 'C14 H37 Cl3 Co2 N8 O13 Pt S5'
_chemical_formula_weight 1105.11
_space_group_IT_number 19
_symmetry_cell_setting orthorhombic
_symmetry_Int_Tables_number 19
_symmetry_space_group_name_Hall 'P 2ac 2ab'
_symmetry_space_group_name_H-M 'P 21 21 21'
_cell_angle_alpha 90
_cell_angle_beta 90
_cell_angle_gamma 90
_cell_formula_units_Z 4
_cell_length_a 14.963(2)
_cell_length_b 16.662(2)
_cell_length_c 13.979(1)
_cell_measurement_reflns_used 25
_cell_measurement_temperature 293.2
_cell_measurement_theta_max 15.0
_cell_measurement_theta_min 14.5
_cell_volume 3485.2(7)
_computing_cell_refinement 'Rigaku/AFC Diffractometer Control'
_computing_data_collection 'Rigaku/AFC Diffractometer Control'
_computing_data_reduction teXsan
_computing_publication_material teXsan
_computing_structure_refinement teXsan
_diffrn_ambient_temperature 293.2
_diffrn_measurement_device 'Rigaku AFC7S'
_diffrn_measurement_method \w-2\q
_diffrn_orient_matrix_UB_11 -0.02312
_diffrn_orient_matrix_UB_12 -0.04091
_diffrn_orient_matrix_UB_13 0.04613
_diffrn_orient_matrix_UB_21 0.00904
_diffrn_orient_matrix_UB_22 -0.04299
_diffrn_orient_matrix_UB_23 -0.04897
_diffrn_orient_matrix_UB_31 0.06205
_diffrn_orient_matrix_UB_32 -0.00898
_diffrn_orient_matrix_UB_33 0.02432
_diffrn_radiation_detector 'scintillation counter'
_diffrn_radiation_monochromator graphite
_diffrn_radiation_source 'Rigaku sealed tube'
_diffrn_radiation_type 'Mo K\a'
_diffrn_radiation_wavelength 0.7107
_diffrn_reflns_av_R_equivalents 0.000
_diffrn_reflns_av_sigmaI/netI 0.068
_diffrn_reflns_limit_h_max 19
_diffrn_reflns_limit_h_min 0
_diffrn_reflns_limit_k_max 21
_diffrn_reflns_limit_k_min 0
_diffrn_reflns_limit_l_max 18
_diffrn_reflns_limit_l_min 0
_diffrn_reflns_number 4478
_diffrn_reflns_reduction_process 'Lp corrections applied'
_diffrn_reflns_theta_max 27.52
_diffrn_reflns_theta_min 2.34
_diffrn_standards_decay_% -0.80
_diffrn_standards_interval_count 150
_diffrn_standards_number 3
_exptl_absorpt_coefficient_mu 5.525
_exptl_absorpt_correction_T_max 0.998
_exptl_absorpt_correction_T_min 0.891
_exptl_absorpt_correction_type '\y scans(North,Phillips & Mathews,1968)'
_exptl_crystal_colour black
_exptl_crystal_density_diffrn 2.106
_exptl_crystal_density_meas ?
_exptl_crystal_description rod
_exptl_crystal_F_000 2176.00
_exptl_crystal_size_max 0.420
_exptl_crystal_size_mid 0.090
_exptl_crystal_size_min 0.080
_refine_diff_density_max 0.90
_refine_diff_density_min -0.72
_refine_ls_extinction_coef 0.00018(3)
_refine_ls_extinction_method 'Zachariasen(1967) type 2 Gaussian isotropic'
_refine_ls_goodness_of_fit_obs 1.655
_refine_ls_hydrogen_treatment noref
_refine_ls_matrix_type full
_refine_ls_number_constraints 0
_refine_ls_number_parameters 416
_refine_ls_number_reflns 3706
_refine_ls_number_restraints 0
_refine_ls_R_factor_obs 0.0382
_refine_ls_shift/esd_max 0.2270
_refine_ls_shift/esd_mean 0.0150
_refine_ls_structure_factor_coef F
_refine_ls_weighting_details 'w = 1/[\s^2^(Fo) + 0.00000025|Fo|^2^]'
_refine_ls_weighting_scheme calc
_refine_ls_wR_factor_obs 0.0278
_reflns_number_observed 3706
_reflns_number_total 4478
_reflns_observed_criterion >2.0sigma(I)
_cod_data_source_file ic0303338_2.cif
_cod_data_source_block DD-[4](ClO4)3*H2O
_cod_depositor_comments
;
The following automatic conversions were performed:

'_refine_ls_weighting_scheme' value 'w = 1/[\s^2^(Fo) +
0.00000025|Fo|^2^]' was changed to 'calc'. New tag
'_refine_ls_weighting_details' was created. The value of the new tag
was set to 'w = 1/[\s^2^(Fo) + 0.00000025|Fo|^2^]'.

Automatic conversion script
Id: cif_fix_values 3143 2015-03-26 13:38:13Z robertas 
;
_cod_original_cell_volume 3485.3(6)
_cod_original_sg_symbol_H-M 'P 21 21 21 '
_cod_original_formula_sum 'C14 H37 Cl3 Co2 N8 O13 Pt S5 '
_cod_database_code 4311203

loop_
_symmetry_equiv_pos_as_xyz
x,y,z
1/2-x,-y,1/2+z
1/2+x,1/2-y,-z
-x,1/2+y,1/2-z

loop_
_atom_site_aniso_label
_atom_site_aniso_U_11
_atom_site_aniso_U_22
_atom_site_aniso_U_33
_atom_site_aniso_U_12
_atom_site_aniso_U_13
_atom_site_aniso_U_23
Pt1 0.0324(1) 0.0323(1) 0.0281(1) 0.0003(2) -0.0004(1) 0.0040(2)
Co1 0.0292(6) 0.0282(5) 0.0291(6) -0.0029(5) -0.0021(5) 0.0014(5)
Co2 0.0384(7) 0.0338(6) 0.0277(6) 0.0074(5) 0.0012(5) 0.0028(5)
Cl1 0.121(3) 0.067(2) 0.113(3) 0.047(2) 0.000(3) 0.000(2)
Cl2 0.074(2) 0.179(3) 0.049(2) -0.047(2) 0.020(2) -0.046(2)
Cl3 0.062(2) 0.054(1) 0.045(1) -0.006(1) -0.002(1) -0.001(1)
S1 0.032(1) 0.035(1) 0.034(1) -0.0048(9) -0.0033(9) 0.0041(9)
S2 0.034(1) 0.043(1) 0.037(1) -0.0009(10) -0.0017(9) 0.009(1)
S3 0.035(1) 0.046(1) 0.031(1) -0.002(1) 0.0021(9) 0.008(1)
S4 0.041(1) 0.050(1) 0.032(1) 0.015(1) 0.0083(10) 0.0072(10)
S5 0.045(1) 0.089(2) 0.050(1) 0.027(2) 0.008(1) 0.029(1)
O1 0.127(5) 0.20(1) 0.29(2) 0.09(1) -0.08(1) -0.05(1)
O2 0.24(1) 0.078(6) 0.121(9) 0.024(9) 0.00(1) -0.021(6)
O3 0.109(7) 0.068(6) 0.162(10) 0.030(6) -0.002(8) 0.039(5)
O4 0.48(2) 0.14(1) 0.14(1) 0.15(1) 0.22(1) 0.065(9)
O5 0.22(1) 0.23(1) 0.41(2) 0.10(1) -0.12(2) -0.04(2)
O6 0.115(8) 0.175(10) 0.047(4) -0.069(7) 0.005(4) -0.039(6)
O7 0.063(6) 0.30(1) 0.048(5) -0.027(8) 0.009(3) -0.060(7)
O8 0.185(9) 0.20(1) 0.110(7) -0.168(7) -0.034(8) 0.043(9)
O9 0.059(4) 0.070(6) 0.32(2) 0.004(5) 0.037(8) 0.018(9)
O10 0.17(1) 0.29(2) 0.076(7) -0.08(1) -0.068(7) -0.056(9)
O11 0.111(7) 0.092(6) 0.169(10) 0.064(6) -0.004(8) -0.067(6)
O12 0.26(1) 0.101(8) 0.141(10) 0.056(9) 0.06(1) 0.107(7)
O13 0.099(7) 0.111(8) 0.140(8) -0.013(6) 0.054(6) -0.068(7)
N1 0.037(4) 0.029(3) 0.038(4) 0.000(3) 0.001(3) -0.001(2)
N2 0.056(5) 0.032(3) 0.038(4) 0.000(3) 0.007(4) -0.008(2)
N3 0.046(4) 0.043(3) 0.032(3) -0.002(4) -0.003(3) -0.005(3)
N4 0.082(6) 0.031(3) 0.048(4) -0.001(4) 0.018(4) -0.001(3)
N5 0.034(4) 0.035(4) 0.043(4) -0.005(3) -0.015(3) 0.001(3)
N6 0.036(4) 0.042(4) 0.036(4) -0.012(3) 0.006(3) -0.005(3)
N7 0.043(4) 0.037(4) 0.032(3) 0.008(3) 0.003(2) 0.007(3)
N8 0.058(5) 0.077(6) 0.040(4) 0.024(5) 0.013(4) 0.020(4)
C1 0.042(5) 0.042(4) 0.045(5) 0.003(3) 0.018(5) 0.000(4)
C2 0.046(5) 0.042(5) 0.041(5) 0.001(3) 0.013(4) -0.004(5)
C3 0.042(4) 0.066(6) 0.045(4) 0.027(5) 0.018(4) 0.010(3)
C4 0.070(6) 0.033(5) 0.048(6) 0.011(4) 0.006(5) 0.007(4)
C5 0.038(5) 0.090(8) 0.051(6) -0.026(5) -0.003(4) -0.001(5)
C6 0.057(6) 0.050(6) 0.045(5) -0.023(4) -0.014(4) 0.005(4)
C7 0.073(7) 0.075(6) 0.058(7) -0.057(5) -0.011(6) -0.010(6)
C8 0.115(9) 0.047(6) 0.041(6) -0.033(5) 0.003(5) -0.001(5)
C9 0.060(6) 0.059(7) 0.053(6) 0.001(5) 0.002(5) 0.026(5)
C10 0.071(6) 0.053(6) 0.046(6) -0.004(5) -0.008(6) 0.024(5)
C11 0.044(4) 0.053(6) 0.042(4) 0.016(5) 0.001(3) 0.010(4)
C12 0.051(5) 0.078(7) 0.054(6) 0.008(5) 0.011(5) 0.033(6)
C13 0.042(5) 0.063(7) 0.046(5) -0.001(5) 0.009(4) 0.002(4)
C14 0.033(4) 0.048(6) 0.049(5) -0.013(4) -0.007(4) 0.004(5)

loop_
_atom_site_label
_atom_site_fract_x
_atom_site_fract_y
_atom_site_fract_z
_atom_site_U_iso_or_equiv
_atom_site_thermal_displace_type
_atom_site_calc_flag
_atom_site_calc_attached_atom
_atom_site_occupancy
_atom_site_refinement_flags
Pt1 0.06028(2) 0.74630(2) 0.48946(2) 0.03095(7) Uani d . 1.00 .
Co1 0.08375(7) 0.62380(6) 0.67719(8) 0.0288(3) Uani d . 1.00 .
Co2 0.03828(8) 0.84998(7) 0.28625(8) 0.0333(3) Uani d . 1.00 .
Cl1 0.2158(3) 0.6116(2) 0.1718(3) 0.100(1) Uani d . 1.00 .
Cl2 -0.0571(2) 0.6850(3) -0.0141(2) 0.101(1) Uani d . 1.00 .
Cl3 0.2183(2) 0.9323(2) 0.7274(2) 0.0538(8) Uani d . 1.00 .
S1 0.1749(1) 0.6945(1) 0.5815(2) 0.0336(6) Uani d . 1.00 .
S2 -0.0313(1) 0.6725(1) 0.5903(2) 0.0380(6) Uani d . 1.00 .
S3 0.1533(1) 0.7990(1) 0.3729(2) 0.0373(6) Uani d . 1.00 .
S4 -0.0530(2) 0.8109(1) 0.4055(2) 0.0408(6) Uani d . 1.00 .
S5 -0.0617(2) 0.9158(2) 0.1877(2) 0.0613(8) Uani d . 1.00 .
O1 0.3033(8) 0.6133(8) 0.186(1) 0.205(6) Uani d . 1.00 .
O2 0.1978(9) 0.5408(6) 0.1323(7) 0.148(5) Uani d . 1.00 .
O3 0.1866(7) 0.6783(5) 0.1241(7) 0.113(4) Uani d . 1.00 .
O4 0.176(1) 0.6136(7) 0.2631(8) 0.255(7) Uani d . 1.00 .
O5 -0.0014(9) 0.6153(8) 0.010(2) 0.282(9) Uani d . 1.00 .
O6 -0.1023(6) 0.6710(6) -0.0970(5) 0.112(4) Uani d . 1.00 .
O7 -0.1126(5) 0.6875(8) 0.0616(5) 0.136(4) Uani d . 1.00 .
O8 0.0075(6) 0.7412(7) -0.0158(7) 0.166(4) Uani d . 1.00 .
O9 0.3041(6) 0.9482(5) 0.7061(9) 0.149(4) Uani d . 1.00 .
O10 0.1715(8) 0.9136(8) 0.6493(6) 0.180(6) Uani d . 1.00 .
O11 0.1816(7) 0.9994(5) 0.7702(7) 0.124(4) Uani d . 1.00 .
O12 0.2134(9) 0.8654(6) 0.7865(8) 0.167(5) Uani d . 1.00 .
O13 0.7342(5) 0.7877(5) 0.1004(7) 0.116(4) Uani d . 1.00 .
N1 0.0985(4) 0.5335(4) 0.5870(5) 0.035(2) Uani d . 1.00 .
N2 0.0692(5) 0.7187(4) 0.7612(5) 0.042(2) Uani d . 1.00 .
N3 0.0119(4) 0.7491(5) 0.2249(4) 0.040(2) Uani d . 1.00 .
N4 0.0650(6) 0.9534(4) 0.3475(5) 0.054(2) Uani d . 1.00 .
N5 0.1810(5) 0.5841(4) 0.7616(5) 0.037(2) Uani d . 1.00 .
N6 0.0055(5) 0.5583(4) 0.7593(5) 0.038(2) Uani d . 1.00 .
N7 0.1017(5) 0.8809(4) 0.1702(5) 0.038(2) Uani d . 1.00 .
N8 0.0469(5) 0.9487(5) 0.0339(5) 0.058(2) Uani d . 1.00 .
C1 0.2187(5) 0.6109(5) 0.5117(7) 0.043(2) Uani d . 1.00 .
C2 0.1437(5) 0.5522(5) 0.4946(7) 0.043(2) Uani d . 1.00 .
C3 -0.0740(6) 0.7404(6) 0.6799(6) 0.051(2) Uani d . 1.00 .
C4 0.0044(7) 0.7799(5) 0.7282(7) 0.050(3) Uani d . 1.00 .
C5 -0.1075(6) 0.7331(7) 0.3435(7) 0.060(3) Uani d . 1.00 .
C6 -0.0408(6) 0.6877(5) 0.2822(7) 0.051(3) Uani d . 1.00 .
C7 0.1984(8) 0.8899(7) 0.4205(7) 0.069(3) Uani d . 1.00 .
C8 0.1209(8) 0.9473(6) 0.4368(7) 0.067(3) Uani d . 1.00 .
C9 0.1447(7) 0.5384(7) 0.8437(7) 0.057(3) Uani d . 1.00 .
C10 0.0608(7) 0.4972(5) 0.8113(6) 0.057(3) Uani d . 1.00 .
C11 0.0364(6) 0.9166(6) 0.1216(6) 0.046(2) Uani d . 1.00 .
C12 0.1273(6) 0.9379(6) -0.0042(8) 0.061(3) Uani d . 1.00 .
C13 0.1966(6) 0.8995(6) 0.0392(7) 0.050(3) Uani d . 1.00 .
C14 0.1789(6) 0.8707(6) 0.1292(7) 0.043(2) Uani d . 1.00 .
H1 0.1324 0.4931 0.6185 0.0417 Uiso calc . 1.00 .
H2 0.0407 0.5132 0.5727 0.0417 Uiso calc . 1.00 .
H3 0.0509 0.7001 0.8223 0.0501 Uiso calc . 1.00 .
H4 0.1261 0.7440 0.7665 0.0501 Uiso calc . 1.00 .
H5 -0.0211 0.7607 0.1686 0.0481 Uiso calc . 1.00 .
H6 0.0673 0.7251 0.2082 0.0481 Uiso calc . 1.00 .
H7 0.0961 0.9858 0.3027 0.0640 Uiso calc . 1.00 .
H8 0.0101 0.9782 0.3640 0.0640 Uiso calc . 1.00 .
H9 0.2194 0.5503 0.7256 0.0444 Uiso calc . 1.00 .
H10 0.2140 0.6287 0.7851 0.0444 Uiso calc . 1.00 .
H11 -0.0240 0.5919 0.8040 0.0455 Uiso calc . 1.00 .
H12 -0.0376 0.5316 0.7207 0.0455 Uiso calc . 1.00 .
H13 0.2408 0.6304 0.4525 0.0527 Uiso calc . 1.00 .
H14 0.2656 0.5858 0.5462 0.0527 Uiso calc . 1.00 .
H15 0.1677 0.5043 0.4680 0.0515 Uiso calc . 1.00 .
H16 0.1020 0.5748 0.4513 0.0515 Uiso calc . 1.00 .
H17 -0.1108 0.7795 0.6503 0.0609 Uiso calc . 1.00 .
H18 -0.1083 0.7109 0.7253 0.0609 Uiso calc . 1.00 .
H19 -0.0169 0.8093 0.7821 0.0612 Uiso calc . 1.00 .
H20 0.0323 0.8152 0.6847 0.0612 Uiso calc . 1.00 .
H21 -0.1341 0.6981 0.3887 0.0725 Uiso calc . 1.00 .
H22 -0.1527 0.7561 0.3043 0.0725 Uiso calc . 1.00 .
H23 -0.0720 0.6527 0.2402 0.0602 Uiso calc . 1.00 .
H24 -0.0019 0.6575 0.3218 0.0602 Uiso calc . 1.00 .
H25 0.2282 0.8782 0.4790 0.0837 Uiso calc . 1.00 .
H26 0.2401 0.9114 0.3761 0.0837 Uiso calc . 1.00 .
H27 0.1442 0.9987 0.4520 0.0809 Uiso calc . 1.00 .
H28 0.0852 0.9283 0.4878 0.0809 Uiso calc . 1.00 .
H29 0.1870 0.4997 0.8641 0.0693 Uiso calc . 1.00 .
H30 0.1314 0.5740 0.8947 0.0693 Uiso calc . 1.00 .
H31 0.0293 0.4776 0.8651 0.0678 Uiso calc . 1.00 .
H32 0.0756 0.4542 0.7698 0.0678 Uiso calc . 1.00 .
H33 0.1375 0.9589 -0.0665 0.0727 Uiso calc . 1.00 .
H34 0.2532 0.8930 0.0091 0.0599 Uiso calc . 1.00 .
H35 0.2243 0.8420 0.1626 0.0522 Uiso calc . 1.00 .

loop_
_atom_type_symbol
_atom_type_oxidation_number
_atom_type_number_in_cell
_atom_type_scat_dispersion_real
_atom_type_scat_dispersion_imag
_atom_type_scat_source
C 0 56 0.003 0.002
;International Tables for Crystallography

(1992, Vol. C, Tables 4.2.6.8 and 6.1.1.1)

;
H 0 148 0.000 0.000
;International Tables for Crystallography

(1992, Vol. C, Table 6.1.1.2)

;
O 0 52 0.011 0.006
;International Tables for Crystallography

(1992, Vol. C, Tables 4.2.6.8 and 6.1.1.1)

;
N 0 32 0.006 0.003
;International Tables for Crystallography

(1992, Vol. C, Tables 4.2.6.8 and 6.1.1.1)

;
S 0 20 0.125 0.123
;International Tables for Crystallography

(1992, Vol. C, Tables 4.2.6.8 and 6.1.1.1)

;
Cl 0 12 0.148 0.159
;International Tables for Crystallography

(1992, Vol. C, Tables 4.2.6.8 and 6.1.1.1)

;
Co 0 8 0.349 0.972
;International Tables for Crystallography

(1992, Vol. C, Tables 4.2.6.8 and 6.1.1.1)

;
Pt 0 4 -1.703 8.390
;International Tables for Crystallography

(1992, Vol. C, Tables 4.2.6.8 and 6.1.1.1)

;

loop_
_geom_angle_atom_site_label_1
_geom_angle_atom_site_label_2
_geom_angle_atom_site_label_3
_geom_angle
_geom_angle_site_symmetry_1
_geom_angle_site_symmetry_2
_geom_angle_site_symmetry_3
_geom_angle_publ_flag
S1 PT1 S2 84.36(10) 1_555 1_555 1_555 yes
S1 PT1 S3 95.03(10) 1_555 1_555 1_555 yes
S1 PT1 S4 174.0(1) 1_555 1_555 1_555 yes
S2 PT1 S3 169.7(1) 1_555 1_555 1_555 yes
S2 PT1 S4 96.98(10) 1_555 1_555 1_555 yes
S3 PT1 S4 84.70(10) 1_555 1_555 1_555 yes
S1 CO1 S2 87.4(1) 1_555 1_555 1_555 yes
S1 CO1 N1 87.2(3) 1_555 1_555 1_555 yes
S1 CO1 N2 90.0(3) 1_555 1_555 1_555 yes
S1 CO1 N5 94.8(3) 1_555 1_555 1_555 yes
S1 CO1 N6 178.0(3) 1_555 1_555 1_555 yes
S2 CO1 N1 90.9(3) 1_555 1_555 1_555 yes
S2 CO1 N2 87.0(3) 1_555 1_555 1_555 yes
S2 CO1 N5 176.0(3) 1_555 1_555 1_555 yes
S2 CO1 N6 93.4(3) 1_555 1_555 1_555 yes
N1 CO1 N2 176.6(4) 1_555 1_555 1_555 yes
N1 CO1 N5 92.5(4) 1_555 1_555 1_555 yes
N1 CO1 N6 91.0(4) 1_555 1_555 1_555 yes
N2 CO1 N5 89.6(4) 1_555 1_555 1_555 yes
N2 CO1 N6 91.8(4) 1_555 1_555 1_555 yes
N5 CO1 N6 84.5(4) 1_555 1_555 1_555 yes
S3 CO2 S4 87.5(1) 1_555 1_555 1_555 yes
S3 CO2 S5 170.7(1) 1_555 1_555 1_555 yes
S3 CO2 N3 93.8(3) 1_555 1_555 1_555 yes
S3 CO2 N4 86.7(3) 1_555 1_555 1_555 yes
S3 CO2 N7 100.0(3) 1_555 1_555 1_555 yes
S4 CO2 S5 100.7(1) 1_555 1_555 1_555 yes
S4 CO2 N3 87.3(3) 1_555 1_555 1_555 yes
S4 CO2 N4 93.1(3) 1_555 1_555 1_555 yes
S4 CO2 N7 171.2(3) 1_555 1_555 1_555 yes
S5 CO2 N3 90.9(3) 1_555 1_555 1_555 yes
S5 CO2 N4 88.6(3) 1_555 1_555 1_555 yes
S5 CO2 N7 72.1(3) 1_555 1_555 1_555 yes
N3 CO2 N4 179.4(4) 1_555 1_555 1_555 yes
N3 CO2 N7 87.7(4) 1_555 1_555 1_555 yes
N4 CO2 N7 91.8(4) 1_555 1_555 1_555 yes
O1 CL1 O2 106(1) 1_555 1_555 1_555 yes
O1 CL1 O3 111(1) 1_555 1_555 1_555 yes
O1 CL1 O4 106(1) 1_555 1_555 1_555 yes
O2 CL1 O3 116.9(10) 1_555 1_555 1_555 yes
O2 CL1 O4 108(1) 1_555 1_555 1_555 yes
O3 CL1 O4 106.8(9) 1_555 1_555 1_555 yes
O5 CL2 O6 109(1) 1_555 1_555 1_555 yes
O5 CL2 O7 101(1) 1_555 1_555 1_555 yes
O5 CL2 O8 98.4(10) 1_555 1_555 1_555 yes
O6 CL2 O7 111.6(7) 1_555 1_555 1_555 yes
O6 CL2 O8 117.4(8) 1_555 1_555 1_555 yes
O7 CL2 O8 115.8(9) 1_555 1_555 1_555 yes
O9 CL3 O10 111.5(10) 1_555 1_555 1_555 yes
O9 CL3 O11 108.4(8) 1_555 1_555 1_555 yes
O9 CL3 O12 109.9(9) 1_555 1_555 1_555 yes
O10 CL3 O11 109.5(9) 1_555 1_555 1_555 yes
O10 CL3 O12 105.8(10) 1_555 1_555 1_555 yes
O11 CL3 O12 111.8(8) 1_555 1_555 1_555 yes
PT1 S1 CO1 94.4(1) 1_555 1_555 1_555 yes
PT1 S1 C1 104.7(4) 1_555 1_555 1_555 yes
CO1 S1 C1 97.9(3) 1_555 1_555 1_555 yes
PT1 S2 CO1 93.8(1) 1_555 1_555 1_555 yes
PT1 S2 C3 107.4(4) 1_555 1_555 1_555 yes
CO1 S2 C3 97.0(4) 1_555 1_555 1_555 yes
PT1 S3 CO2 93.6(1) 1_555 1_555 1_555 yes
PT1 S3 C7 106.6(5) 1_555 1_555 1_555 yes
CO2 S3 C7 99.6(5) 1_555 1_555 1_555 yes
PT1 S4 CO2 93.7(1) 1_555 1_555 1_555 yes
PT1 S4 C5 104.2(5) 1_555 1_555 1_555 yes
CO2 S4 C5 97.4(4) 1_555 1_555 1_555 yes
CO2 S5 C11 76.9(4) 1_555 1_555 1_555 yes
CO1 N1 C2 116.4(6) 1_555 1_555 1_555 yes
CO1 N1 H1 107.6(7) 1_555 1_555 1_555 no
CO1 N1 H2 107.6(6) 1_555 1_555 1_555 no
C2 N1 H1 107.9(8) 1_555 1_555 1_555 no
C2 N1 H2 107.8(9) 1_555 1_555 1_555 no
H1 N1 H2 109.4(8) 1_555 1_555 1_555 no
CO1 N2 C4 115.9(7) 1_555 1_555 1_555 yes
CO1 N2 H3 107.7(6) 1_555 1_555 1_555 no
CO1 N2 H4 107.6(6) 1_555 1_555 1_555 no
C4 N2 H3 108.4(9) 1_555 1_555 1_555 no
C4 N2 H4 107.8(8) 1_555 1_555 1_555 no
H3 N2 H4 109.4(9) 1_555 1_555 1_555 no
CO2 N3 C6 117.3(6) 1_555 1_555 1_555 yes
CO2 N3 H5 107.4(8) 1_555 1_555 1_555 no
CO2 N3 H6 107.3(7) 1_555 1_555 1_555 no
C6 N3 H5 107.6(8) 1_555 1_555 1_555 no
C6 N3 H6 107.4(10) 1_555 1_555 1_555 no
H5 N3 H6 109.6(8) 1_555 1_555 1_555 no
CO2 N4 C8 114.5(7) 1_555 1_555 1_555 yes
CO2 N4 H7 108.1(7) 1_555 1_555 1_555 no
CO2 N4 H8 108.1(8) 1_555 1_555 1_555 no
C8 N4 H7 108(1) 1_555 1_555 1_555 no
C8 N4 H8 108.0(10) 1_555 1_555 1_555 no
H7 N4 H8 109.8(9) 1_555 1_555 1_555 no
CO1 N5 C9 111.3(7) 1_555 1_555 1_555 yes
CO1 N5 H9 109.0(7) 1_555 1_555 1_555 no
CO1 N5 H10 109.0(7) 1_555 1_555 1_555 no
C9 N5 H9 109.1(9) 1_555 1_555 1_555 no
C9 N5 H10 109.0(10) 1_555 1_555 1_555 no
H9 N5 H10 109.4(10) 1_555 1_555 1_555 no
CO1 N6 C10 109.3(7) 1_555 1_555 1_555 yes
CO1 N6 H11 109.5(6) 1_555 1_555 1_555 no
CO1 N6 H12 109.4(7) 1_555 1_555 1_555 no
C10 N6 H11 109.7(9) 1_555 1_555 1_555 no
C10 N6 H12 109.3(9) 1_555 1_555 1_555 no
H11 N6 H12 109.5(9) 1_555 1_555 1_555 no
CO2 N7 C11 100.7(7) 1_555 1_555 1_555 yes
CO2 N7 C14 139.8(9) 1_555 1_555 1_555 yes
C11 N7 C14 119(1) 1_555 1_555 1_555 yes
C11 N8 C12 114(1) 1_555 1_555 1_555 yes
S1 C1 C2 108.2(7) 1_555 1_555 1_555 yes
S1 C1 H13 109.4(8) 1_555 1_555 1_555 no
S1 C1 H14 109.3(9) 1_555 1_555 1_555 no
C2 C1 H13 110(1) 1_555 1_555 1_555 no
C2 C1 H14 110.1(10) 1_555 1_555 1_555 no
H13 C1 H14 109.7(10) 1_555 1_555 1_555 no
N1 C2 C1 109.7(9) 1_555 1_555 1_555 yes
N1 C2 H15 109.5(10) 1_555 1_555 1_555 no
N1 C2 H16 109.7(9) 1_555 1_555 1_555 no
C1 C2 H15 109.0(9) 1_555 1_555 1_555 no
C1 C2 H16 109(1) 1_555 1_555 1_555 no
H15 C2 H16 109(1) 1_555 1_555 1_555 no
S2 C3 C4 108.0(7) 1_555 1_555 1_555 yes
S2 C3 H17 109.5(8) 1_555 1_555 1_555 no
S2 C3 H18 109(1) 1_555 1_555 1_555 no
C4 C3 H17 110(1) 1_555 1_555 1_555 no
C4 C3 H18 110(1) 1_555 1_555 1_555 no
H17 C3 H18 109(1) 1_555 1_555 1_555 no
N2 C4 C3 110.5(9) 1_555 1_555 1_555 yes
N2 C4 H19 109(1) 1_555 1_555 1_555 no
N2 C4 H20 109(1) 1_555 1_555 1_555 no
C3 C4 H19 108(1) 1_555 1_555 1_555 no
C3 C4 H20 109(1) 1_555 1_555 1_555 no
H19 C4 H20 109(1) 1_555 1_555 1_555 no
S4 C5 C6 110.0(8) 1_555 1_555 1_555 yes
S4 C5 H21 108.7(9) 1_555 1_555 1_555 no
S4 C5 H22 108(1) 1_555 1_555 1_555 no
C6 C5 H21 110(1) 1_555 1_555 1_555 no
C6 C5 H22 109(1) 1_555 1_555 1_555 no
H21 C5 H22 109(1) 1_555 1_555 1_555 no
N3 C6 C5 107.6(10) 1_555 1_555 1_555 yes
N3 C6 H23 110(1) 1_555 1_555 1_555 no
N3 C6 H24 110(1) 1_555 1_555 1_555 no
C5 C6 H23 109(1) 1_555 1_555 1_555 no
C5 C6 H24 109(1) 1_555 1_555 1_555 no
H23 C6 H24 109(1) 1_555 1_555 1_555 no
S3 C7 C8 107.6(9) 1_555 1_555 1_555 yes
S3 C7 H25 108(1) 1_555 1_555 1_555 no
S3 C7 H26 108(1) 1_555 1_555 1_555 no
C8 C7 H25 110(1) 1_555 1_555 1_555 no
C8 C7 H26 111(1) 1_555 1_555 1_555 no
H25 C7 H26 109(1) 1_555 1_555 1_555 no
N4 C8 C7 109(1) 1_555 1_555 1_555 yes
N4 C8 H27 109(1) 1_555 1_555 1_555 no
N4 C8 H28 109(1) 1_555 1_555 1_555 no
C7 C8 H27 108(1) 1_555 1_555 1_555 no
C7 C8 H28 109(1) 1_555 1_555 1_555 no
H27 C8 H28 109(1) 1_555 1_555 1_555 no
N5 C9 C10 107(1) 1_555 1_555 1_555 yes
N5 C9 H29 109(1) 1_555 1_555 1_555 no
N5 C9 H30 109(1) 1_555 1_555 1_555 no
C10 C9 H29 109(1) 1_555 1_555 1_555 no
C10 C9 H30 109(1) 1_555 1_555 1_555 no
H29 C9 H30 109(1) 1_555 1_555 1_555 no
N6 C10 C9 107.3(10) 1_555 1_555 1_555 yes
N6 C10 H31 110(1) 1_555 1_555 1_555 no
N6 C10 H32 110(1) 1_555 1_555 1_555 no
C9 C10 H31 109(1) 1_555 1_555 1_555 no
C9 C10 H32 109(1) 1_555 1_555 1_555 no
H31 C10 H32 109(1) 1_555 1_555 1_555 no
S5 C11 N7 110.3(8) 1_555 1_555 1_555 yes
S5 C11 N8 125.9(9) 1_555 1_555 1_555 yes
N7 C11 N8 123(1) 1_555 1_555 1_555 yes
N8 C12 C13 125(1) 1_555 1_555 1_555 yes
N8 C12 H33 117(1) 1_555 1_555 1_555 no
C13 C12 H33 117(1) 1_555 1_555 1_555 no
C12 C13 C14 115(1) 1_555 1_555 1_555 yes
C12 C13 H34 122(1) 1_555 1_555 1_555 no
C14 C13 H34 122(1) 1_555 1_555 1_555 no
N7 C14 C13 121(1) 1_555 1_555 1_555 yes
N7 C14 H35 118(1) 1_555 1_555 1_555 no
C13 C14 H35 119(1) 1_555 1_555 1_555 no

loop_
_geom_bond_atom_site_label_1
_geom_bond_atom_site_label_2
_geom_bond_distance
_geom_bond_site_symmetry_1
_geom_bond_site_symmetry_2
_geom_bond_publ_flag
PT1 S1 2.311(3) 1_555 1_555 yes
PT1 S2 2.319(3) 1_555 1_555 yes
PT1 S3 2.315(3) 1_555 1_555 yes
PT1 S4 2.326(3) 1_555 1_555 yes
CO1 S1 2.244(3) 1_555 1_555 yes
CO1 S2 2.257(3) 1_555 1_555 yes
CO1 N1 1.976(8) 1_555 1_555 yes
CO1 N2 1.982(8) 1_555 1_555 yes
CO1 N5 1.987(9) 1_555 1_555 yes
CO1 N6 1.969(9) 1_555 1_555 yes
CO2 S3 2.269(3) 1_555 1_555 yes
CO2 S4 2.252(3) 1_555 1_555 yes
CO2 S5 2.310(3) 1_555 1_555 yes
CO2 N3 1.927(10) 1_555 1_555 yes
CO2 N4 1.966(9) 1_555 1_555 yes
CO2 N7 1.950(9) 1_555 1_555 yes
CL1 O1 1.33(2) 1_555 1_555 yes
CL1 O2 1.33(1) 1_555 1_555 yes
CL1 O3 1.37(1) 1_555 1_555 yes
CL1 O4 1.41(1) 1_555 1_555 yes
CL2 O5 1.47(2) 1_555 1_555 yes
CL2 O6 1.36(1) 1_555 1_555 yes
CL2 O7 1.345(10) 1_555 1_555 yes
CL2 O8 1.346(10) 1_555 1_555 yes
CL3 O9 1.34(1) 1_555 1_555 yes
CL3 O10 1.33(1) 1_555 1_555 yes
CL3 O11 1.382(9) 1_555 1_555 yes
CL3 O12 1.390(10) 1_555 1_555 yes
S1 C1 1.82(1) 1_555 1_555 yes
S2 C3 1.80(1) 1_555 1_555 yes
S3 C7 1.79(1) 1_555 1_555 yes
S4 C5 1.76(1) 1_555 1_555 yes
S5 C11 1.73(1) 1_555 1_555 yes
N1 C2 1.49(1) 1_555 1_555 yes
N2 C4 1.48(1) 1_555 1_555 yes
N3 C6 1.52(1) 1_555 1_555 yes
N4 C8 1.51(2) 1_555 1_555 yes
N5 C9 1.48(1) 1_555 1_555 yes
N6 C10 1.50(1) 1_555 1_555 yes
N7 C11 1.33(1) 1_555 1_555 yes
N7 C14 1.30(1) 1_555 1_555 yes
N8 C11 1.35(1) 1_555 1_555 yes
N8 C12 1.33(1) 1_555 1_555 yes
C1 C2 1.51(1) 1_555 1_555 yes
C3 C4 1.51(2) 1_555 1_555 yes
C5 C6 1.52(2) 1_555 1_555 yes
C7 C8 1.52(2) 1_555 1_555 yes
C9 C10 1.50(2) 1_555 1_555 yes
C12 C13 1.36(2) 1_555 1_555 yes
C13 C14 1.37(2) 1_555 1_555 yes
